data_4079332
loop_
_publ_author_name
'Lo, Yih-Hsing'
'Wang, Tsang-Hsiu'
'Lee, Chia-Yi'
'Feng, Ying-Hsuan'

_publ_section_title
;
 Preparation, Characterization, and Reactivity of Azido Complex Containing
 a Tp(tBuNC)(PPh3)Ru Fragment and Ruthenium-Catalyzed Cycloaddition of
 Organic Azides with Alkynes in Organic and Aqueous Media
;
_journal_issue 19
_journal_name_full Organometallics
_journal_page_first 6887
_journal_paper_doi 10.1021/om300687a
_journal_volume 31
_journal_year 2012
_chemical_formula_moiety 'C38 H40 B N10 O4 P Ru'
_chemical_formula_sum 'C38 H40 B N10 O4 P Ru'
_chemical_formula_weight 843.65
_chemical_name_systematic
;
 ?
;
_space_group_IT_number 14
_symmetry_cell_setting monoclinic
_symmetry_space_group_name_Hall '-P 2yn'
_symmetry_space_group_name_H-M 'P 1 21/n 1'
_atom_sites_solution_hydrogens geom
_atom_sites_solution_primary direct
_atom_sites_solution_secondary difmap
_audit_creation_method SHELXL-97
_cell_angle_alpha 90.00
_cell_angle_beta 104.678(3)
_cell_angle_gamma 90.00
_cell_formula_units_Z 4
_cell_length_a 13.3822(11)
_cell_length_b 15.9553(11)
_cell_length_c 18.7217(11)
_cell_measurement_reflns_used 0
_cell_measurement_temperature 200(2)
_cell_measurement_theta_max 0
_cell_measurement_theta_min 0
_cell_volume 3866.9(5)
_computing_molecular_graphics 'Ortep-3 for Windows (Farrugia, 1997)'
_computing_publication_material 'WinGX publication routines (Farrugia, 1999)'
_computing_structure_refinement 'SHELXL-97 (Sheldrick, 1997)'
_computing_structure_solution 'SHELXS-86 (Sheldrick, 1986)'
_diffrn_ambient_temperature 200(2)
_diffrn_measured_fraction_theta_full 0.977
_diffrn_measured_fraction_theta_max 0.977
_diffrn_radiation_monochromator graphite
_diffrn_radiation_source 'fine-focus sealed tube'
_diffrn_radiation_type MoK\a
_diffrn_radiation_wavelength 0.71073
_diffrn_reflns_av_R_equivalents 0.0726
_diffrn_reflns_av_sigmaI/netI 0.0903
_diffrn_reflns_limit_h_max 15
_diffrn_reflns_limit_h_min -15
_diffrn_reflns_limit_k_max 18
_diffrn_reflns_limit_k_min -17
_diffrn_reflns_limit_l_max 18
_diffrn_reflns_limit_l_min -22
_diffrn_reflns_number 22433
_diffrn_reflns_theta_full 25.02
_diffrn_reflns_theta_max 25.02
_diffrn_reflns_theta_min 1.70
_exptl_absorpt_coefficient_mu 0.501
_exptl_absorpt_correction_T_max 0.9802
_exptl_absorpt_correction_T_min 0.9152
_exptl_absorpt_correction_type multi-scan
_exptl_crystal_colour 'pale brown'
_exptl_crystal_density_diffrn 1.449
_exptl_crystal_density_method 'not measured'
_exptl_crystal_description prism
_exptl_crystal_F_000 1736
_exptl_crystal_size_max 0.18
_exptl_crystal_size_mid 0.11
_exptl_crystal_size_min 0.04
_refine_diff_density_max 1.239
_refine_diff_density_min -0.928
_refine_diff_density_rms 0.086
_refine_ls_extinction_method none
_refine_ls_goodness_of_fit_ref 1.060
_refine_ls_hydrogen_treatment fixed
_refine_ls_matrix_type full
_refine_ls_number_parameters 490
_refine_ls_number_reflns 6661
_refine_ls_number_restraints 0
_refine_ls_restrained_S_all 1.060
_refine_ls_R_factor_all 0.0927
_refine_ls_R_factor_gt 0.0473
_refine_ls_shift/su_max 0.001
_refine_ls_shift/su_mean 0.000
_refine_ls_structure_factor_coef Fsqd
_refine_ls_weighting_details 'calc w=1/[\s^2^(Fo^2^)+(0.0304P)^2^+0.0000P] where P=(Fo^2^+2Fc^2^)/3'
_refine_ls_weighting_scheme calc
_refine_ls_wR_factor_gt 0.0847
_refine_ls_wR_factor_ref 0.0979
_reflns_number_gt 4353
_reflns_number_total 6661
_reflns_threshold_expression >2sigma(I)
_cod_data_source_file om300687a_si_003.cif
_cod_data_source_block 3a
_cod_original_sg_symbol_H-M 'P 21/n'
_cod_database_code 4079332

loop_
_symmetry_equiv_pos_as_xyz
'x, y, z'
'-x+1/2, y+1/2, -z+1/2'
'-x, -y, -z'
'x-1/2, -y-1/2, z-1/2'

loop_
_atom_site_label
_atom_site_type_symbol
_atom_site_fract_x
_atom_site_fract_y
_atom_site_fract_z
_atom_site_U_iso_or_equiv
_atom_site_adp_type
_atom_site_occupancy
_atom_site_symmetry_multiplicity
_atom_site_calc_flag
_atom_site_refinement_flags
C1 C 0.7236(3) 0.1814(3) 0.7038(2) 0.0322(12) Uani 1 1 d .
H1 H 0.7345 0.1283 0.6840 0.039 Uiso 1 1 calc R
C2 C 0.6682(3) 0.1943(3) 0.7563(2) 0.0407(13) Uani 1 1 d .
H2 H 0.6342 0.1533 0.7784 0.049 Uiso 1 1 calc R
C3 C 0.6729(3) 0.2784(3) 0.7691(2) 0.0382(13) Uani 1 1 d .
H3 H 0.6422 0.3068 0.8028 0.046 Uiso 1 1 calc R
C4 C 1.0299(3) 0.3841(3) 0.7216(2) 0.0346(12) Uani 1 1 d .
H4 H 1.0833 0.3615 0.7023 0.041 Uiso 1 1 calc R
C5 C 1.0447(4) 0.4410(3) 0.7789(2) 0.0450(14) Uani 1 1 d .
H5 H 1.1084 0.4644 0.8059 0.054 Uiso 1 1 calc R
C6 C 0.9484(4) 0.4567(3) 0.7886(2) 0.0397(13) Uani 1 1 d .
H6 H 0.9330 0.4935 0.8243 0.048 Uiso 1 1 calc R
C7 C 0.6950(3) 0.4359(3) 0.5232(2) 0.0290(11) Uani 1 1 d .
H7 H 0.6974 0.4210 0.4746 0.035 Uiso 1 1 calc R
C8 C 0.6410(3) 0.5042(3) 0.5404(2) 0.0362(12) Uani 1 1 d .
H8 H 0.6008 0.5436 0.5072 0.043 Uiso 1 1 calc R
C9 C 0.6583(3) 0.5021(3) 0.6153(2) 0.0332(12) Uani 1 1 d .
H9 H 0.6314 0.5406 0.6444 0.040 Uiso 1 1 calc R
C10 C 0.6160(3) 0.2375(3) 0.4770(2) 0.0271(11) Uani 1 1 d .
C11 C 0.5583(3) 0.2606(3) 0.5265(2) 0.0318(12) Uani 1 1 d .
H11 H 0.5904 0.2616 0.5780 0.038 Uiso 1 1 calc R
C12 C 0.4560(3) 0.2819(3) 0.5018(2) 0.0360(12) Uani 1 1 d .
H12 H 0.4182 0.2982 0.5362 0.043 Uiso 1 1 calc R
C13 C 0.4078(3) 0.2797(3) 0.4278(2) 0.0373(12) Uani 1 1 d .
H13 H 0.3369 0.2941 0.4109 0.045 Uiso 1 1 calc R
C14 C 0.4629(4) 0.2567(3) 0.3783(2) 0.0423(13) Uani 1 1 d .
H14 H 0.4297 0.2550 0.3271 0.051 Uiso 1 1 calc R
C15 C 0.5661(3) 0.2359(3) 0.4024(2) 0.0400(13) Uani 1 1 d .
H15 H 0.6034 0.2203 0.3675 0.048 Uiso 1 1 calc R
C16 C 0.7483(4) 0.0977(3) 0.5321(2) 0.0301(11) Uani 1 1 d .
C17 C 0.6566(4) 0.0563(3) 0.5286(2) 0.0417(13) Uani 1 1 d .
H17 H 0.5929 0.0856 0.5142 0.050 Uiso 1 1 calc R
C18 C 0.6577(5) -0.0282(4) 0.5461(3) 0.0558(15) Uani 1 1 d .
H18 H 0.5945 -0.0560 0.5450 0.067 Uiso 1 1 calc R
C19 C 0.7483(5) -0.0720(4) 0.5649(3) 0.0575(16) Uani 1 1 d .
H19 H 0.7479 -0.1302 0.5757 0.069 Uiso 1 1 calc R
C20 C 0.8395(4) -0.0317(3) 0.5682(3) 0.0548(15) Uani 1 1 d .
H20 H 0.9028 -0.0619 0.5813 0.066 Uiso 1 1 calc R
C21 C 0.8398(4) 0.0531(3) 0.5524(2) 0.0429(13) Uani 1 1 d .
H21 H 0.9035 0.0809 0.5555 0.052 Uiso 1 1 calc R
C22 C 0.7960(3) 0.2111(3) 0.4265(2) 0.0297(11) Uani 1 1 d .
C23 C 0.8171(4) 0.1396(3) 0.3912(3) 0.0503(15) Uani 1 1 d .
H23 H 0.8123 0.0861 0.4124 0.060 Uiso 1 1 calc R
C24 C 0.8453(5) 0.1457(4) 0.3249(3) 0.073(2) Uani 1 1 d .
H24 H 0.8615 0.0962 0.3019 0.087 Uiso 1 1 calc R
C25 C 0.8503(5) 0.2215(4) 0.2922(3) 0.0654(18) Uani 1 1 d .
H25 H 0.8693 0.2249 0.2468 0.079 Uiso 1 1 calc R
C26 C 0.8273(4) 0.2934(3) 0.3260(2) 0.0454(13) Uani 1 1 d .
H26 H 0.8290 0.3464 0.3032 0.054 Uiso 1 1 calc R
C27 C 0.8019(3) 0.2879(3) 0.3927(2) 0.0348(11) Uani 1 1 d .
H27 H 0.7881 0.3378 0.4161 0.042 Uiso 1 1 calc R
C28 C 0.9325(3) 0.3316(3) 0.5495(2) 0.0265(11) Uani 1 1 d .
C29 C 1.0835(3) 0.3618(3) 0.4895(2) 0.0365(12) Uani 1 1 d .
C30 C 1.1001(4) 0.2758(3) 0.4585(3) 0.0546(16) Uani 1 1 d .
H30A H 1.1116 0.2340 0.4981 0.082 Uiso 1 1 calc R
H30B H 1.1604 0.2778 0.4379 0.082 Uiso 1 1 calc R
H30C H 1.0388 0.2603 0.4196 0.082 Uiso 1 1 calc R
C31 C 1.0653(4) 0.4276(3) 0.4289(2) 0.0470(14) Uani 1 1 d .
H31A H 1.0551 0.4824 0.4495 0.071 Uiso 1 1 calc R
H31B H 1.0037 0.4127 0.3900 0.071 Uiso 1 1 calc R
H31C H 1.1254 0.4300 0.4079 0.071 Uiso 1 1 calc R
C32 C 1.1734(4) 0.3852(4) 0.5538(3) 0.0623(17) Uani 1 1 d .
H32A H 1.1835 0.3413 0.5916 0.093 Uiso 1 1 calc R
H32B H 1.1586 0.4386 0.5749 0.093 Uiso 1 1 calc R
H32C H 1.2362 0.3908 0.5363 0.093 Uiso 1 1 calc R
C33 C 1.1007(3) 0.1374(3) 0.6701(2) 0.0327(12) Uani 1 1 d .
C34 C 1.2016(4) 0.1096(4) 0.6632(3) 0.0417(13) Uani 1 1 d .
C35 C 1.3500(4) 0.1411(4) 0.6245(3) 0.082(2) Uani 1 1 d .
H35A H 1.3788 0.1850 0.5991 0.123 Uiso 1 1 calc R
H35B H 1.3456 0.0885 0.5968 0.123 Uiso 1 1 calc R
H35C H 1.3948 0.1332 0.6743 0.123 Uiso 1 1 calc R
C36 C 1.0445(3) 0.1079(3) 0.7179(2) 0.0336(12) Uani 1 1 d .
C37 C 1.0739(4) 0.0466(3) 0.7793(2) 0.0437(14) Uani 1 1 d .
C38 C 1.0417(4) -0.0798(3) 0.8304(2) 0.0501(14) Uani 1 1 d .
H38A H 0.9901 -0.1247 0.8218 0.075 Uiso 1 1 calc R
H38B H 1.0461 -0.0541 0.8787 0.075 Uiso 1 1 calc R
H38C H 1.1091 -0.1031 0.8296 0.075 Uiso 1 1 calc R
N1 N 0.7595(3) 0.2538(2) 0.68498(17) 0.0280(9) Uani 1 1 d .
N2 N 0.7283(3) 0.3149(2) 0.72646(17) 0.0279(9) Uani 1 1 d .
N3 N 0.9298(2) 0.3656(2) 0.69727(17) 0.0271(9) Uani 1 1 d .
N4 N 0.8795(3) 0.4110(2) 0.73892(17) 0.0304(9) Uani 1 1 d .
N5 N 0.7430(2) 0.3941(2) 0.58370(17) 0.0244(9) Uani 1 1 d .
N6 N 0.7195(2) 0.4365(2) 0.64108(17) 0.0280(9) Uani 1 1 d .
N7 N 0.9559(2) 0.2011(2) 0.64817(17) 0.0258(8) Uani 1 1 d .
N8 N 1.0427(3) 0.1962(2) 0.62660(18) 0.0327(9) Uani 1 1 d .
N9 N 0.9531(3) 0.1475(2) 0.70317(18) 0.0311(9) Uani 1 1 d .
N10 N 0.9912(3) 0.3554(2) 0.51753(18) 0.0308(9) Uani 1 1 d .
O1 O 1.2479(3) 0.1655(2) 0.62955(18) 0.0579(11) Uani 1 1 d .
O2 O 1.2406(3) 0.0450(2) 0.6882(2) 0.0653(11) Uani 1 1 d .
O3 O 1.1516(3) 0.0518(2) 0.82721(18) 0.0654(8) Uani 1 1 d .
O4 O 1.0118(3) -0.0171(2) 0.77326(18) 0.0654(8) Uani 1 1 d .
P1 P 0.75320(8) 0.21048(8) 0.51206(6) 0.0261(3) Uani 1 1 d .
Ru1 Ru 0.84533(3) 0.29233(2) 0.608755(18) 0.02343(11) Uani 1 1 d .
B1 B 0.7617(4) 0.4065(4) 0.7210(3) 0.0325(14) Uani 1 1 d .
H1' H 0.7350 0.4428 0.7557 0.039 Uiso 1 1 calc R

loop_
_atom_site_aniso_label
_atom_site_aniso_U_11
_atom_site_aniso_U_22
_atom_site_aniso_U_33
_atom_site_aniso_U_23
_atom_site_aniso_U_13
_atom_site_aniso_U_12
C1 0.035(3) 0.030(3) 0.030(3) 0.007(2) 0.004(2) -0.003(2)
C2 0.041(3) 0.048(4) 0.034(3) 0.013(3) 0.014(2) -0.014(3)
C3 0.032(3) 0.057(4) 0.028(3) 0.004(3) 0.013(2) -0.004(3)
C4 0.020(3) 0.039(3) 0.046(3) 0.001(2) 0.009(2) -0.002(2)
C5 0.041(3) 0.047(4) 0.042(3) -0.008(3) 0.002(2) -0.017(3)
C6 0.048(3) 0.037(3) 0.034(3) -0.010(2) 0.012(2) -0.012(3)
C7 0.029(3) 0.032(3) 0.027(3) 0.004(2) 0.0081(19) -0.001(2)
C8 0.033(3) 0.035(3) 0.040(3) 0.009(2) 0.008(2) 0.005(2)
C9 0.035(3) 0.024(3) 0.045(3) 0.001(2) 0.017(2) 0.008(2)
C10 0.026(3) 0.021(3) 0.034(3) 0.001(2) 0.007(2) 0.001(2)
C11 0.031(3) 0.035(3) 0.029(3) 0.001(2) 0.005(2) -0.001(2)
C12 0.031(3) 0.035(3) 0.044(3) -0.002(2) 0.013(2) 0.004(2)
C13 0.025(3) 0.032(3) 0.050(3) 0.004(2) 0.000(2) 0.003(2)
C14 0.037(3) 0.050(4) 0.034(3) 0.000(3) -0.001(2) 0.002(3)
C15 0.033(3) 0.051(4) 0.033(3) -0.011(2) 0.003(2) 0.002(2)
C16 0.042(3) 0.023(3) 0.025(2) -0.005(2) 0.006(2) 0.001(2)
C17 0.050(3) 0.035(4) 0.042(3) -0.004(3) 0.015(2) -0.006(3)
C18 0.076(4) 0.043(4) 0.053(3) -0.003(3) 0.023(3) -0.020(3)
C19 0.086(5) 0.028(4) 0.052(3) 0.008(3) 0.006(3) 0.000(4)
C20 0.063(4) 0.033(4) 0.057(3) -0.001(3) -0.007(3) 0.011(3)
C21 0.051(3) 0.027(4) 0.046(3) -0.001(2) 0.004(2) 0.003(3)
C22 0.032(3) 0.029(3) 0.027(2) -0.005(2) 0.0074(19) 0.002(2)
C23 0.082(4) 0.033(4) 0.047(3) -0.003(3) 0.038(3) 0.003(3)
C24 0.133(6) 0.041(4) 0.069(4) -0.010(3) 0.071(4) 0.002(4)
C25 0.111(5) 0.052(5) 0.048(3) -0.003(3) 0.048(3) -0.001(4)
C26 0.057(3) 0.045(4) 0.037(3) 0.008(3) 0.016(2) 0.008(3)
C27 0.039(3) 0.034(3) 0.030(3) -0.002(3) 0.007(2) 0.006(3)
C28 0.029(3) 0.025(3) 0.025(2) -0.003(2) 0.006(2) 0.004(2)
C29 0.030(3) 0.043(4) 0.042(3) 0.006(3) 0.020(2) 0.003(2)
C30 0.051(3) 0.054(4) 0.069(4) 0.008(3) 0.035(3) 0.017(3)
C31 0.050(3) 0.047(4) 0.053(3) 0.004(3) 0.028(3) -0.003(3)
C32 0.039(3) 0.090(5) 0.058(4) 0.002(3) 0.014(3) -0.020(3)
C33 0.031(3) 0.033(3) 0.031(3) 0.000(2) 0.003(2) 0.009(2)
C34 0.034(3) 0.040(4) 0.045(3) -0.002(3) -0.001(2) 0.009(3)
C35 0.057(4) 0.100(6) 0.105(5) 0.032(4) 0.052(4) 0.036(4)
C36 0.034(3) 0.026(3) 0.036(3) 0.001(2) 0.000(2) 0.003(2)
C37 0.042(3) 0.037(4) 0.038(3) -0.002(3) -0.015(2) 0.007(3)
C38 0.051(3) 0.052(4) 0.048(3) 0.018(3) 0.013(3) 0.008(3)
N1 0.027(2) 0.028(2) 0.028(2) 0.0023(18) 0.0035(16) 0.0007(19)
N2 0.027(2) 0.036(3) 0.0212(19) 0.0008(17) 0.0076(16) 0.0005(18)
N3 0.025(2) 0.027(2) 0.029(2) -0.0036(17) 0.0078(16) -0.0021(18)
N4 0.029(2) 0.032(3) 0.029(2) -0.0072(18) 0.0064(16) -0.0044(19)
N5 0.024(2) 0.024(2) 0.026(2) -0.0013(17) 0.0081(15) 0.0015(17)
N6 0.026(2) 0.030(3) 0.031(2) -0.0025(18) 0.0115(16) 0.0021(18)
N7 0.024(2) 0.026(2) 0.0266(19) 0.0004(18) 0.0049(15) -0.0007(18)
N8 0.031(2) 0.030(3) 0.035(2) 0.0001(19) 0.0050(17) 0.0057(19)
N9 0.033(2) 0.027(3) 0.030(2) 0.0061(18) 0.0021(17) 0.0023(19)
N10 0.031(2) 0.028(3) 0.035(2) 0.0001(18) 0.0113(18) 0.0019(19)
O1 0.050(2) 0.067(3) 0.067(2) 0.027(2) 0.0343(19) 0.026(2)
O2 0.043(2) 0.041(3) 0.107(3) 0.013(2) 0.010(2) 0.013(2)
O3 0.0662(19) 0.053(2) 0.0599(17) 0.0239(14) -0.0145(13) -0.0159(15)
O4 0.0662(19) 0.053(2) 0.0599(17) 0.0239(14) -0.0145(13) -0.0159(15)
P1 0.0254(6) 0.0265(8) 0.0263(6) -0.0009(6) 0.0060(5) 0.0016(6)
Ru1 0.02163(19) 0.0244(2) 0.02429(19) 0.00102(19) 0.00583(13) 0.00138(19)
B1 0.031(3) 0.042(4) 0.027(3) -0.001(3) 0.012(2) 0.002(3)

loop_
_atom_type_symbol
_atom_type_description
_atom_type_scat_dispersion_real
_atom_type_scat_dispersion_imag
_atom_type_scat_source
C C 0.0033 0.0016 'International Tables Vol C Tables 4.2.6.8 and 6.1.1.4'
H H 0.0000 0.0000 'International Tables Vol C Tables 4.2.6.8 and 6.1.1.4'
N N 0.0061 0.0033 'International Tables Vol C Tables 4.2.6.8 and 6.1.1.4'
O O 0.0106 0.0060 'International Tables Vol C Tables 4.2.6.8 and 6.1.1.4'
P P 0.1023 0.0942 'International Tables Vol C Tables 4.2.6.8 and 6.1.1.4'
Ru Ru -1.2594 0.8363 'International Tables Vol C Tables 4.2.6.8 and 6.1.1.4'
B B 0.0013 0.0007 'International Tables Vol C Tables 4.2.6.8 and 6.1.1.4'

loop_
_geom_angle_atom_site_label_1
_geom_angle_atom_site_label_2
_geom_angle_atom_site_label_3
_geom_angle
N1 C1 C2 110.6(4)
N1 C1 H1 124.7
C2 C1 H1 124.7
C3 C2 C1 105.2(4)
C3 C2 H2 127.4
C1 C2 H2 127.4
N2 C3 C2 109.1(4)
N2 C3 H3 125.4
C2 C3 H3 125.4
N3 C4 C5 110.2(4)
N3 C4 H4 124.9
C5 C4 H4 124.9
C6 C5 C4 105.6(4)
C6 C5 H5 127.2
C4 C5 H5 127.2
N4 C6 C5 108.2(4)
N4 C6 H6 125.9
C5 C6 H6 125.9
N5 C7 C8 111.3(4)
N5 C7 H7 124.3
C8 C7 H7 124.3
C9 C8 C7 104.8(4)
C9 C8 H8 127.6
C7 C8 H8 127.6
N6 C9 C8 108.6(4)
N6 C9 H9 125.7
C8 C9 H9 125.7
C15 C10 C11 117.8(4)
C15 C10 P1 122.5(3)
C11 C10 P1 119.7(3)
C12 C11 C10 120.9(4)
C12 C11 H11 119.6
C10 C11 H11 119.6
C13 C12 C11 120.5(4)
C13 C12 H12 119.8
C11 C12 H12 119.8
C14 C13 C12 119.6(4)
C14 C13 H13 120.2
C12 C13 H13 120.2
C13 C14 C15 120.5(4)
C13 C14 H14 119.7
C15 C14 H14 119.7
C14 C15 C10 120.7(4)
C14 C15 H15 119.6
C10 C15 H15 119.6
C21 C16 C17 118.7(5)
C21 C16 P1 119.0(4)
C17 C16 P1 122.4(4)
C16 C17 C18 119.9(5)
C16 C17 H17 120.0
C18 C17 H17 120.0
C19 C18 C17 120.9(5)
C19 C18 H18 119.5
C17 C18 H18 119.5
C18 C19 C20 119.6(6)
C18 C19 H19 120.2
C20 C19 H19 120.2
C19 C20 C21 120.0(5)
C19 C20 H20 120.0
C21 C20 H20 120.0
C16 C21 C20 120.8(5)
C16 C21 H21 119.6
C20 C21 H21 119.6
C23 C22 C27 117.8(4)
C23 C22 P1 124.1(4)
C27 C22 P1 118.0(3)
C24 C23 C22 120.3(5)
C24 C23 H23 119.8
C22 C23 H23 119.8
C25 C24 C23 121.1(5)
C25 C24 H24 119.4
C23 C24 H24 119.4
C24 C25 C26 119.3(5)
C24 C25 H25 120.3
C26 C25 H25 120.3
C27 C26 C25 119.8(5)
C27 C26 H26 120.1
C25 C26 H26 120.1
C26 C27 C22 121.6(5)
C26 C27 H27 119.2
C22 C27 H27 119.2
N10 C28 Ru1 175.4(4)
N10 C29 C32 107.7(4)
N10 C29 C31 109.0(4)
C32 C29 C31 111.6(4)
N10 C29 C30 106.9(4)
C32 C29 C30 111.1(4)
C31 C29 C30 110.4(4)
C29 C30 H30A 109.5
C29 C30 H30B 109.5
H30A C30 H30B 109.5
C29 C30 H30C 109.5
H30A C30 H30C 109.5
H30B C30 H30C 109.5
C29 C31 H31A 109.5
C29 C31 H31B 109.5
H31A C31 H31B 109.5
C29 C31 H31C 109.5
H31A C31 H31C 109.5
H31B C31 H31C 109.5
C29 C32 H32A 109.5
C29 C32 H32B 109.5
H32A C32 H32B 109.5
C29 C32 H32C 109.5
H32A C32 H32C 109.5
H32B C32 H32C 109.5
N8 C33 C36 107.6(4)
N8 C33 C34 124.1(4)
C36 C33 C34 128.3(4)
O2 C34 O1 123.6(5)
O2 C34 C33 123.3(5)
O1 C34 C33 113.0(5)
O1 C35 H35A 109.5
O1 C35 H35B 109.5
H35A C35 H35B 109.5
O1 C35 H35C 109.5
H35A C35 H35C 109.5
H35B C35 H35C 109.5
N9 C36 C33 108.8(4)
N9 C36 C37 121.2(4)
C33 C36 C37 129.9(4)
O3 C37 O4 122.5(5)
O3 C37 C36 123.1(5)
O4 C37 C36 114.2(4)
O4 C38 H38A 109.5
O4 C38 H38B 109.5
H38A C38 H38B 109.5
O4 C38 H38C 109.5
H38A C38 H38C 109.5
H38B C38 H38C 109.5
C1 N1 N2 106.5(3)
C1 N1 Ru1 135.8(3)
N2 N1 Ru1 117.7(3)
C3 N2 N1 108.6(4)
C3 N2 B1 131.3(4)
N1 N2 B1 120.0(3)
C4 N3 N4 106.6(3)
C4 N3 Ru1 133.1(3)
N4 N3 Ru1 120.0(2)
C6 N4 N3 109.4(4)
C6 N4 B1 131.7(4)
N3 N4 B1 118.8(3)
C7 N5 N6 105.2(3)
C7 N5 Ru1 136.4(3)
N6 N5 Ru1 118.2(2)
C9 N6 N5 110.1(3)
C9 N6 B1 129.3(4)
N5 N6 B1 120.6(4)
N8 N7 N9 113.1(3)
N8 N7 Ru1 122.3(3)
N9 N7 Ru1 124.2(3)
N7 N8 C33 105.7(4)
C36 N9 N7 104.8(3)
C28 N10 C29 161.3(4)
C34 O1 C35 114.2(4)
C37 O4 C38 115.2(4)
C22 P1 C10 101.08(18)
C22 P1 C16 102.6(2)
C10 P1 C16 102.6(2)
C22 P1 Ru1 117.22(15)
C10 P1 Ru1 115.61(14)
C16 P1 Ru1 115.52(13)
C28 Ru1 N7 87.20(16)
C28 Ru1 N5 94.39(16)
N7 Ru1 N5 171.45(12)
C28 Ru1 N3 89.41(15)
N7 Ru1 N3 85.25(13)
N5 Ru1 N3 86.37(13)
C28 Ru1 N1 173.89(15)
N7 Ru1 N1 90.94(13)
N5 Ru1 N1 86.61(13)
N3 Ru1 N1 84.64(13)
C28 Ru1 P1 90.77(13)
N7 Ru1 P1 94.17(9)
N5 Ru1 P1 94.21(9)
N3 Ru1 P1 179.38(10)
N1 Ru1 P1 95.16(10)
N4 B1 N6 107.7(3)
N4 B1 N2 109.3(4)
N6 B1 N2 108.6(4)
N4 B1 H1' 110.4
N6 B1 H1' 110.4
N2 B1 H1' 110.4

loop_
_geom_bond_atom_site_label_1
_geom_bond_atom_site_label_2
_geom_bond_distance
C1 N1 1.332(5)
C1 C2 1.388(6)
C1 H1 0.9500
C2 C3 1.361(6)
C2 H2 0.9500
C3 N2 1.352(5)
C3 H3 0.9500
C4 N3 1.334(5)
C4 C5 1.381(6)
C4 H4 0.9500
C5 C6 1.369(6)
C5 H5 0.9500
C6 N4 1.347(5)
C6 H6 0.9500
C7 N5 1.331(5)
C7 C8 1.390(6)
C7 H7 0.9500
C8 C9 1.363(5)
C8 H8 0.9500
C9 N6 1.341(5)
C9 H9 0.9500
C10 C15 1.387(5)
C10 C11 1.397(5)
C10 P1 1.837(4)
C11 C12 1.373(5)
C11 H11 0.9500
C12 C13 1.373(5)
C12 H12 0.9500
C13 C14 1.371(6)
C13 H13 0.9500
C14 C15 1.381(6)
C14 H14 0.9500
C15 H15 0.9500
C16 C21 1.383(6)
C16 C17 1.381(6)
C16 P1 1.842(5)
C17 C18 1.386(7)
C17 H17 0.9500
C18 C19 1.367(7)
C18 H18 0.9500
C19 C20 1.368(7)
C19 H19 0.9500
C20 C21 1.385(7)
C20 H20 0.9500
C21 H21 0.9500
C22 C23 1.382(6)
C22 C27 1.391(6)
C22 P1 1.833(4)
C23 C24 1.389(6)
C23 H23 0.9500
C24 C25 1.366(7)
C24 H24 0.9500
C25 C26 1.380(6)
C25 H25 0.9500
C26 C27 1.377(5)
C26 H26 0.9500
C27 H27 0.9500
C28 N10 1.166(5)
C28 Ru1 1.907(4)
C29 N10 1.463(5)
C29 C32 1.517(6)
C29 C31 1.519(6)
C29 C30 1.528(6)
C30 H30A 0.9800
C30 H30B 0.9800
C30 H30C 0.9800
C31 H31A 0.9800
C31 H31B 0.9800
C31 H31C 0.9800
C32 H32A 0.9800
C32 H32B 0.9800
C32 H32C 0.9800
C33 N8 1.351(5)
C33 C36 1.388(6)
C33 C34 1.459(6)
C34 O2 1.196(5)
C34 O1 1.331(6)
C35 O1 1.447(5)
C35 H35A 0.9800
C35 H35B 0.9800
C35 H35C 0.9800
C36 N9 1.342(5)
C36 C37 1.485(6)
C37 O3 1.192(5)
C37 O4 1.299(6)
C38 O4 1.446(5)
C38 H38A 0.9800
C38 H38B 0.9800
C38 H38C 0.9800
N1 N2 1.375(4)
N1 Ru1 2.136(3)
N2 B1 1.540(6)
N3 N4 1.362(4)
N3 Ru1 2.108(3)
N4 B1 1.527(6)
N5 N6 1.372(4)
N5 Ru1 2.099(3)
N6 B1 1.536(5)
N7 N8 1.325(4)
N7 N9 1.346(4)
N7 Ru1 2.074(3)
P1 Ru1 2.3177(11)
B1 H1' 1.0000
